data_2216272
loop_
_publ_author_name
'Luo, Hui-Zhou'
'Ye, Heng-Yun'

_publ_section_title
;
 Poly[(<i>R</i>)-2-methylpiperazinediium
 [\m~3~-chlorido-\m~2~-chlorido-dichloridodicopper(I)]]
;
_journal_coeditor_code BT2555
_journal_issue 12
_journal_name_full 'Acta Crystallographica Section E'
_journal_page_first m2884
_journal_page_last m2884
_journal_paper_doi 10.1107/S1600536807052774
_journal_volume 63
_journal_year 2007
_chemical_formula_iupac '(C5 H14 N2) [Cu2 Cl4]'
_chemical_formula_moiety 'C5 H14 N2 2+ , Cl4 Cu2 2-'
_chemical_formula_sum 'C5 H14 Cl4 Cu2 N2'
_chemical_formula_weight 371.06
_chemical_name_systematic
;
Poly[(R)-2-methylpiperazinediium
[\m~3~-chlorido-\m~2~-chlorido-dichloridodicopper(I)]]
;
_space_group_IT_number 19
_symmetry_cell_setting orthorhombic
_symmetry_space_group_name_Hall 'P 2ac 2ab'
_symmetry_space_group_name_H-M 'P 21 21 21'
_atom_sites_solution_hydrogens geom
_atom_sites_solution_primary direct
_atom_sites_solution_secondary difmap
_audit_creation_method SHELXL97
_cell_angle_alpha 90.00
_cell_angle_beta 90.00
_cell_angle_gamma 90.00
_cell_formula_units_Z 4
_cell_length_a 6.1943(16)
_cell_length_b 12.544(4)
_cell_length_c 15.561(5)
_cell_measurement_reflns_used 3251
_cell_measurement_temperature 293(2)
_cell_measurement_theta_max 27.4835
_cell_measurement_theta_min 3.0767
_cell_volume 1209.1(6)
_computing_cell_refinement 'CrystalClear (Rigaku, 2005)'
_computing_data_collection 'CrystalClear (Rigaku, 2005)'
_computing_data_reduction 'CrystalClear (Rigaku, 2005)'
_computing_molecular_graphics 'SHELXTL (Sheldrick, 1999)'
_computing_publication_material 'SHELXTL (Sheldrick, 1999)'
_computing_structure_refinement 'SHELXL97 (Sheldrick, 1997)'
_computing_structure_solution 'SHELXS97 (Sheldrick, 1997)'
_diffrn_ambient_temperature 293(2)
_diffrn_detector_area_resol_mean 13.6612
_diffrn_measured_fraction_theta_full 0.993
_diffrn_measured_fraction_theta_max 0.993
_diffrn_measurement_device_type 'Rigaku Mercury2 (2x2 bin mode)'
_diffrn_measurement_method \w
_diffrn_radiation_monochromator graphite
_diffrn_radiation_source 'fine-focus sealed tube'
_diffrn_radiation_type MoK\a
_diffrn_radiation_wavelength 0.71073
_diffrn_reflns_av_R_equivalents 0.0579
_diffrn_reflns_av_sigmaI/netI 0.0472
_diffrn_reflns_limit_h_max 8
_diffrn_reflns_limit_h_min -8
_diffrn_reflns_limit_k_max 16
_diffrn_reflns_limit_k_min -16
_diffrn_reflns_limit_l_max 20
_diffrn_reflns_limit_l_min -20
_diffrn_reflns_number 12245
_diffrn_reflns_theta_full 27.48
_diffrn_reflns_theta_max 27.48
_diffrn_reflns_theta_min 3.08
_exptl_absorpt_coefficient_mu 4.359
_exptl_absorpt_correction_T_max 1.0000
_exptl_absorpt_correction_T_min 0.7214
_exptl_absorpt_correction_type multi-scan
_exptl_absorpt_process_details '(CrystalClear; Rigaku, 2005)'
_exptl_crystal_colour colourless
_exptl_crystal_density_diffrn 2.038
_exptl_crystal_density_method 'not measured'
_exptl_crystal_description block
_exptl_crystal_F_000 736
_exptl_crystal_size_max 0.2500
_exptl_crystal_size_mid 0.0600
_exptl_crystal_size_min 0.0500
_refine_diff_density_max 0.747
_refine_diff_density_min -0.525
_refine_ls_abs_structure_details 'Flack (1983), with 1149 Friedel pairs'
_refine_ls_abs_structure_Flack -0.04(2)
_refine_ls_extinction_method none
_refine_ls_goodness_of_fit_ref 1.057
_refine_ls_hydrogen_treatment constr
_refine_ls_matrix_type full
_refine_ls_number_parameters 119
_refine_ls_number_reflns 2756
_refine_ls_number_restraints 0
_refine_ls_restrained_S_all 1.057
_refine_ls_R_factor_all 0.0475
_refine_ls_R_factor_gt 0.0396
_refine_ls_shift/su_max 0.000
_refine_ls_shift/su_mean 0.000
_refine_ls_structure_factor_coef Fsqd
_refine_ls_weighting_details 'calc w = 1/[\s^2^(Fo^2^)+(0.0374P)^2^] where P=(Fo^2^+2Fc^2^)/3'
_refine_ls_weighting_scheme calc
_refine_ls_wR_factor_gt 0.0866
_refine_ls_wR_factor_ref 0.0911
_reflns_number_gt 2439
_reflns_number_total 2756
_reflns_threshold_expression I>2\s(I)
_cod_data_source_file bt2555.cif
_cod_data_source_block I
_cod_depositor_comments
;
The following automatic conversions were performed:
'_geom_bond_publ_flag' value 'Y' changed to 'y' according to
'/home/saulius/struct/CIF-dictionaries/cif_core.dic' dictionary named
'cif_core.dic' version 2.4.1 from 2010-06-29 (10 times).

Automatic conversion script
Id: cif_fix_enum 1527 2010-12-29 10:47:43Z saulius 

The following automatic conversions were performed:

'_geom_bond_publ_flag' value 'Y' changed to 'y' according to
/home/saulius/struct/CIF-dictionaries/cif_core.dic dictionary named
'cif_core.dic' version 2.4.1 from 2010-06-29 (10 times).

Automatic conversion script
Id: cif_fix_values 1715 2011-07-08 13:25:40Z adriana 
;
_cod_database_code 2216272
_cod_database_fobs_code 2216272

loop_
_symmetry_equiv_pos_as_xyz
'x, y, z'
'-x+1/2, -y, z+1/2'
'x+1/2, -y+1/2, -z'
'-x, y+1/2, -z+1/2'

loop_
_atom_site_type_symbol
_atom_site_label
_atom_site_fract_x
_atom_site_fract_y
_atom_site_fract_z
_atom_site_U_iso_or_equiv
_atom_site_adp_type
_atom_site_calc_flag
_atom_site_refinement_flags
_atom_site_occupancy
Cu Cu1 0.34591(11) -0.14923(6) -0.54943(4) 0.0524(2) Uani d . 1
Cu Cu2 -0.07136(10) -0.04816(6) -0.53360(4) 0.04967(19) Uani d . 1
Cl Cl1 0.2405(2) 0.00613(11) -0.47681(8) 0.0450(3) Uani d . 1
Cl Cl2 -0.18532(19) 0.05572(11) -0.64711(9) 0.0495(3) Uani d . 1
Cl Cl3 0.20460(19) -0.32180(10) -0.50581(8) 0.0427(3) Uani d . 1
Cl Cl4 0.30984(18) -0.14203(9) -0.69686(7) 0.0361(2) Uani d . 1
N N1 -0.1874(6) -0.1985(3) -0.7303(2) 0.0357(8) Uani d . 1
H H1A -0.0828 -0.1566 -0.7087 0.043 Uiso calc R 1
H H1B -0.3155 -0.1712 -0.7142 0.043 Uiso calc R 1
N N2 -0.3208(6) -0.3814(3) -0.8259(2) 0.0377(9) Uani d . 1
H H2A -0.1932 -0.4097 -0.8415 0.045 Uiso calc R 1
H H2B -0.4262 -0.4232 -0.8470 0.045 Uiso calc R 1
C C1 -0.2082(11) -0.0895(5) -0.8625(4) 0.0707(18) Uani d . 1
H H8A -0.2054 -0.0927 -0.9242 0.106 Uiso calc R 1
H H8B -0.0961 -0.0427 -0.8427 0.106 Uiso calc R 1
H H8C -0.3458 -0.0630 -0.8439 0.106 Uiso calc R 1
C C2 -0.1730(8) -0.1982(4) -0.8266(3) 0.0387(11) Uani d . 1
H H4A -0.0294 -0.2233 -0.8437 0.046 Uiso calc R 1
C C3 -0.3411(8) -0.2726(4) -0.8632(3) 0.0430(11) Uani d . 1
H H5A -0.4839 -0.2447 -0.8511 0.052 Uiso calc R 1
H H5B -0.3243 -0.2766 -0.9251 0.052 Uiso calc R 1
C C4 -0.3356(8) -0.3795(4) -0.7302(3) 0.0383(10) Uani d . 1
H H6A -0.3169 -0.4511 -0.7077 0.046 Uiso calc R 1
H H6B -0.4769 -0.3541 -0.7129 0.046 Uiso calc R 1
C C5 -0.1646(8) -0.3078(4) -0.6943(3) 0.0384(10) Uani d . 1
H H3A -0.1772 -0.3051 -0.6322 0.046 Uiso calc R 1
H H3B -0.0231 -0.3359 -0.7084 0.046 Uiso calc R 1

loop_
_atom_site_aniso_label
_atom_site_aniso_U_11
_atom_site_aniso_U_22
_atom_site_aniso_U_33
_atom_site_aniso_U_12
_atom_site_aniso_U_13
_atom_site_aniso_U_23
Cu1 0.0531(4) 0.0554(4) 0.0486(4) 0.0069(3) -0.0020(3) 0.0041(3)
Cu2 0.0480(4) 0.0455(4) 0.0555(4) -0.0046(3) 0.0058(3) -0.0045(3)
Cl1 0.0429(6) 0.0455(6) 0.0467(7) 0.0023(5) -0.0051(5) -0.0029(5)
Cl2 0.0329(6) 0.0514(7) 0.0642(8) -0.0014(6) -0.0048(6) 0.0195(7)
Cl3 0.0311(5) 0.0369(6) 0.0600(7) -0.0024(5) 0.0010(5) 0.0114(5)
Cl4 0.0311(5) 0.0378(5) 0.0395(6) 0.0010(5) -0.0001(4) 0.0033(5)
N1 0.0295(19) 0.0309(18) 0.047(2) -0.0047(17) -0.0019(18) -0.0051(17)
N2 0.034(2) 0.040(2) 0.039(2) -0.0001(18) -0.0053(18) -0.0113(17)
C1 0.076(4) 0.058(4) 0.078(4) 0.008(3) 0.013(4) 0.016(3)
C2 0.033(2) 0.041(3) 0.042(3) 0.003(2) 0.007(2) 0.003(2)
C3 0.037(3) 0.057(3) 0.035(2) 0.003(2) -0.002(2) -0.002(2)
C4 0.042(3) 0.033(2) 0.040(2) 0.000(2) -0.002(2) 0.003(2)
C5 0.046(3) 0.036(2) 0.034(2) 0.002(2) -0.005(2) -0.0025(19)

loop_
_atom_type_symbol
_atom_type_description
_atom_type_scat_dispersion_real
_atom_type_scat_dispersion_imag
_atom_type_scat_source
C C 0.0033 0.0016 'International Tables Vol C Tables 4.2.6.8 and 6.1.1.4'
H H 0.0000 0.0000 'International Tables Vol C Tables 4.2.6.8 and 6.1.1.4'
Cl Cl 0.1484 0.1585 'International Tables Vol C Tables 4.2.6.8 and 6.1.1.4'
Cu Cu 0.3201 1.2651 'International Tables Vol C Tables 4.2.6.8 and 6.1.1.4'
N N 0.0061 0.0033 'International Tables Vol C Tables 4.2.6.8 and 6.1.1.4'

loop_
_geom_angle_atom_site_label_1
_geom_angle_atom_site_label_2
_geom_angle_atom_site_label_3
_geom_angle_site_symmetry_1
_geom_angle_site_symmetry_3
_geom_angle
Cl4 Cu1 Cl1 . . 114.81(5)
Cl4 Cu1 Cl3 . 3_544 116.74(5)
Cl1 Cu1 Cl3 . 3_544 102.13(5)
Cl4 Cu1 Cl3 . . 106.12(5)
Cl1 Cu1 Cl3 . . 120.33(5)
Cl3 Cu1 Cl3 3_544 . 95.63(4)
Cl4 Cu1 Cu2 . . 88.91(4)
Cl1 Cu1 Cu2 . . 49.11(4)
Cl3 Cu1 Cu2 3_544 . 149.37(5)
Cl3 Cu1 Cu2 . . 92.57(4)
Cl3 Cu2 Cl1 3_444 . 130.84(6)
Cl3 Cu2 Cl2 3_444 . 115.72(6)
Cl1 Cu2 Cl2 . . 113.33(6)
Cl3 Cu2 Cu1 3_444 . 105.04(5)
Cl1 Cu2 Cu1 . . 52.63(4)
Cl2 Cu2 Cu1 . . 117.17(4)
Cu2 Cl1 Cu1 . . 78.26(5)
Cu2 Cl3 Cu1 3_544 3_444 111.45(5)
Cu2 Cl3 Cu1 3_544 . 120.29(6)
Cu1 Cl3 Cu1 3_444 . 124.45(5)
C5 N1 C2 . . 111.9(4)
C5 N1 H1A . . 109.2
C2 N1 H1A . . 109.2
C5 N1 H1B . . 109.2
C2 N1 H1B . . 109.2
H1A N1 H1B . . 107.9
C3 N2 C4 . . 111.7(3)
C3 N2 H2A . . 109.3
C4 N2 H2A . . 109.3
C3 N2 H2B . . 109.3
C4 N2 H2B . . 109.3
H2A N2 H2B . . 107.9
C2 C1 H8A . . 109.5
C2 C1 H8B . . 109.5
H8A C1 H8B . . 109.5
C2 C1 H8C . . 109.5
H8A C1 H8C . . 109.5
H8B C1 H8C . . 109.5
C1 C2 N1 . . 111.6(4)
C1 C2 C3 . . 108.9(4)
N1 C2 C3 . . 109.5(4)
C1 C2 H4A . . 108.9
N1 C2 H4A . . 108.9
C3 C2 H4A . . 108.9
N2 C3 C2 . . 111.2(4)
N2 C3 H5A . . 109.4
C2 C3 H5A . . 109.4
N2 C3 H5B . . 109.4
C2 C3 H5B . . 109.4
H5A C3 H5B . . 108.0
N2 C4 C5 . . 109.8(4)
N2 C4 H6A . . 109.7
C5 C4 H6A . . 109.7
N2 C4 H6B . . 109.7
C5 C4 H6B . . 109.7
H6A C4 H6B . . 108.2
N1 C5 C4 . . 110.2(4)
N1 C5 H3A . . 109.6
C4 C5 H3A . . 109.6
N1 C5 H3B . . 109.6
C4 C5 H3B . . 109.6
H3A C5 H3B . . 108.1

loop_
_geom_bond_atom_site_label_1
_geom_bond_atom_site_label_2
_geom_bond_site_symmetry_2
_geom_bond_distance
_geom_bond_publ_flag
Cu1 Cl4 . 2.3068(15) y
Cu1 Cl1 . 2.3453(16) y
Cu1 Cl3 3_544 2.4099(14) y
Cu1 Cl3 . 2.4317(15) y
Cu1 Cu2 . 2.8893(12) y
Cu2 Cl3 3_444 2.2278(14) y
Cu2 Cl1 . 2.2308(15) y
Cu2 Cl2 . 2.3057(15) y
Cl3 Cu2 3_544 2.2277(14) y
Cl3 Cu1 3_444 2.4099(14) y
N1 C5 . 1.488(6) ?
N1 C2 . 1.501(6) ?
N1 H1A . 0.9000 ?
N1 H1B . 0.9000 ?
N2 C3 . 1.488(6) ?
N2 C4 . 1.492(6) ?
N2 H2A . 0.9000 ?
N2 H2B . 0.9000 ?
C1 C2 . 1.490(7) ?
C1 H8A . 0.9600 ?
C1 H8B . 0.9600 ?
C1 H8C . 0.9600 ?
C2 C3 . 1.510(7) ?
C2 H4A . 0.9800 ?
C3 H5A . 0.9700 ?
C3 H5B . 0.9700 ?
C4 C5 . 1.498(6) ?
C4 H6A . 0.9700 ?
C4 H6B . 0.9700 ?
C5 H3A . 0.9700 ?
C5 H3B . 0.9700 ?

loop_
_geom_hbond_atom_site_label_D
_geom_hbond_atom_site_label_H
_geom_hbond_atom_site_label_A
_geom_hbond_site_symmetry_A
_geom_hbond_distance_DH
_geom_hbond_distance_HA
_geom_hbond_distance_DA
_geom_hbond_angle_DHA
N1 H1A Cl4 . 0.90 2.45 3.203(4) 141.9
N1 H1A Cl2 . 0.90 2.90 3.442(4) 120.2
N1 H1B Cl4 1_455 0.90 2.36 3.236(4) 163.0
N2 H2A Cl2 4_543 0.90 2.39 3.260(4) 162.3
N2 H2B Cl2 4_443 0.90 2.42 3.187(4) 142.9
